data_4028812
loop_
_publ_author_name
'Ram N. Ram'
'Vineet Kumar Soni'

_publ_contact_author_address
; 
      Department of Chemistry 
      Indian Institute of Technology
      Hauz Khas, New Delhi 110016
      India
;
_publ_contact_author_email rnram@chemistry.iitd.ac.in
_publ_contact_author_fax +91-11-26582037
_publ_contact_author_name 'R.N. Ram and Vineet Kumar Soni'
_publ_contact_author_phone +91-11-26591508
_publ_section_title
;
 Synthesis of 3-Alkylbenzoxazolones from N-Alkyl-N-arylhydroxylamines by
 Contiguous O-Trichloroacetylation, Trichloroacetoxy ortho-Shift, and
 Cyclization Sequence
;
_journal_name_full 'Journal of Organic Chemistry'
_journal_page_first 11935
_journal_page_last 11947
_journal_paper_doi 10.1021/jo401985h
_journal_volume 78
_journal_year 2013
_chemical_absolute_configuration rm
_chemical_formula_moiety 'C10 H8 Br N O2'
_chemical_formula_sum 'C10 H8 Br N O2'
_chemical_formula_weight 254.07
_space_group_IT_number 14
_symmetry_cell_setting monoclinic
_symmetry_space_group_name_Hall '-P 2ybc'
_symmetry_space_group_name_H-M 'P 1 21/c 1'
_atom_sites_solution_hydrogens geom
_atom_sites_solution_primary direct
_atom_sites_solution_secondary difmap
_audit_creation_method 'SHELXTL-NT2000 ver.6.12'
_cell_angle_alpha 90.00
_cell_angle_beta 109.051(8)
_cell_angle_gamma 90.00
_cell_formula_units_Z 4
_cell_length_a 9.856(5)
_cell_length_b 13.199(6)
_cell_length_c 7.922(4)
_cell_measurement_reflns_used 5821
_cell_measurement_temperature 298(2)
_cell_measurement_theta_max 21.74
_cell_measurement_theta_min 2.25
_cell_volume 974.1(8)
_computing_cell_refinement 'Bruker SMART'
_computing_data_collection 'Bruker SMART'
_computing_data_reduction 'Bruker SAINT'
_computing_molecular_graphics 'Bruker SHELXTL'
_computing_publication_material 'Bruker SHELXTL'
_computing_structure_refinement 'SHELXL-97 (Sheldrick, 1997)'
_computing_structure_solution 'SHELXS-97 (Sheldrick, 1990)'
_diffrn_ambient_temperature 298(2)
_diffrn_measured_fraction_theta_full 1.000
_diffrn_measured_fraction_theta_max 1.000
_diffrn_measurement_device_type 'CCD area detector'
_diffrn_measurement_method 'phi and omega scans'
_diffrn_radiation_monochromator graphite
_diffrn_radiation_source 'fine-focus sealed tube'
_diffrn_radiation_type MoK\a
_diffrn_radiation_wavelength 0.71073
_diffrn_reflns_av_R_equivalents 0.0519
_diffrn_reflns_av_sigmaI/netI 0.0392
_diffrn_reflns_limit_h_max 11
_diffrn_reflns_limit_h_min -11
_diffrn_reflns_limit_k_max 15
_diffrn_reflns_limit_k_min -15
_diffrn_reflns_limit_l_max 9
_diffrn_reflns_limit_l_min -9
_diffrn_reflns_number 8564
_diffrn_reflns_theta_full 25.00
_diffrn_reflns_theta_max 25.00
_diffrn_reflns_theta_min 2.19
_exptl_absorpt_coefficient_mu 4.190
_exptl_absorpt_correction_T_max 0.943
_exptl_absorpt_correction_T_min 0.916
_exptl_absorpt_correction_type multi-scan
_exptl_absorpt_process_details SADABS
_exptl_crystal_colour White
_exptl_crystal_density_diffrn 1.734
_exptl_crystal_description Flake
_exptl_crystal_F_000 504
_exptl_crystal_size_max 0.28
_exptl_crystal_size_mid 0.15
_exptl_crystal_size_min 0.12
_refine_diff_density_max 0.897
_refine_diff_density_min -0.607
_refine_diff_density_rms 0.093
_refine_ls_extinction_method none
_refine_ls_goodness_of_fit_ref 1.087
_refine_ls_hydrogen_treatment constr
_refine_ls_matrix_type full
_refine_ls_number_parameters 116
_refine_ls_number_reflns 1720
_refine_ls_number_restraints 0
_refine_ls_restrained_S_all 1.087
_refine_ls_R_factor_all 0.1006
_refine_ls_R_factor_gt 0.0648
_refine_ls_shift/su_max 0.005
_refine_ls_shift/su_mean 0.001
_refine_ls_structure_factor_coef Fsqd
_refine_ls_weighting_details 'calc w=1/[\s^2^(Fo^2^)+(0.1025P)^2^+1.0476P] where P=(Fo^2^+2Fc^2^)/3'
_refine_ls_weighting_scheme calc
_refine_ls_wR_factor_gt 0.1850
_refine_ls_wR_factor_ref 0.2038
_reflns_number_gt 1059
_reflns_number_total 1720
_reflns_threshold_expression >2sigma(I)
_cod_data_source_file jo401985h_si_002.cif
_cod_data_source_block vin7m
_cod_original_sg_symbol_H-M 'P 21/c'
_cod_database_code 4028812

loop_
_symmetry_equiv_pos_as_xyz
'x, y, z'
'-x, y+1/2, -z+1/2'
'-x, -y, -z'
'x, -y-1/2, z-1/2'

loop_
_atom_site_label
_atom_site_type_symbol
_atom_site_fract_x
_atom_site_fract_y
_atom_site_fract_z
_atom_site_U_iso_or_equiv
_atom_site_adp_type
_atom_site_occupancy
_atom_site_symmetry_multiplicity
_atom_site_calc_flag
_atom_site_refinement_flags
Br1 Br 0.83352(11) 0.96833(6) 0.15209(13) 0.1000(5) Uani 1 1 d .
O1 O 0.7232(6) 0.5309(3) 0.1662(7) 0.0728(13) Uani 1 1 d .
O2 O 0.5329(6) 0.4609(4) 0.2106(8) 0.0903(17) Uani 1 1 d .
N1 N 0.5640(6) 0.6323(4) 0.2163(7) 0.0604(14) Uani 1 1 d .
C1 C 0.7633(5) 0.6274(3) 0.1586(6) 0.0594(16) Uani 1 1 d G
C2 C 0.8808(5) 0.6648(3) 0.1273(6) 0.0671(18) Uani 1 1 d G
H2 H 0.9476 0.6209 0.1069 0.081 Uiso 1 1 calc R
C3 C 0.9012(5) 0.7663(4) 0.1256(7) 0.0678(18) Uani 1 1 d G
H3 H 0.9819 0.7920 0.1041 0.081 Uiso 1 1 calc R
C4 C 0.8040(5) 0.8304(3) 0.1553(6) 0.0641(18) Uani 1 1 d G
C5 C 0.6864(5) 0.7930(3) 0.1867(6) 0.0591(16) Uani 1 1 d G
H5 H 0.6197 0.8370 0.2071 0.071 Uiso 1 1 calc R
C6 C 0.6660(4) 0.6915(3) 0.1883(6) 0.0503(14) Uani 1 1 d G
C7 C 0.5952(9) 0.5344(5) 0.1996(10) 0.0677(18) Uani 1 1 d .
C8 C 0.4354(7) 0.6649(6) 0.2551(10) 0.0674(18) Uani 1 1 d .
H8A H 0.4086 0.6130 0.3251 0.081 Uiso 1 1 calc R
H8B H 0.4566 0.7264 0.3259 0.081 Uiso 1 1 calc R
C9 C 0.3149(7) 0.6835(5) 0.0925(10) 0.0644(18) Uani 1 1 d .
H9 H 0.2836 0.6302 0.0126 0.077 Uiso 1 1 calc R
C10 C 0.2501(9) 0.7677(7) 0.0530(12) 0.081(2) Uani 1 1 d .
H10A H 0.2787 0.8226 0.1300 0.097 Uiso 1 1 calc R
H10B H 0.1739 0.7745 -0.0530 0.097 Uiso 1 1 calc R

loop_
_atom_site_aniso_label
_atom_site_aniso_U_11
_atom_site_aniso_U_22
_atom_site_aniso_U_33
_atom_site_aniso_U_23
_atom_site_aniso_U_13
_atom_site_aniso_U_12
Br1 0.1155(9) 0.0688(6) 0.1133(9) -0.0003(4) 0.0341(6) -0.0244(5)
O1 0.081(3) 0.053(3) 0.081(3) -0.003(2) 0.022(3) 0.013(2)
O2 0.096(4) 0.059(3) 0.111(5) 0.006(3) 0.027(3) -0.006(3)
N1 0.057(3) 0.055(3) 0.070(4) -0.002(3) 0.020(3) 0.005(2)
C1 0.074(4) 0.048(3) 0.052(4) -0.007(3) 0.014(3) 0.011(3)
C2 0.058(4) 0.079(5) 0.060(4) -0.001(4) 0.014(3) 0.020(4)
C3 0.063(4) 0.079(5) 0.061(4) 0.003(4) 0.020(3) 0.004(4)
C4 0.059(4) 0.068(4) 0.056(4) -0.003(3) 0.007(3) -0.011(3)
C5 0.059(4) 0.060(4) 0.054(4) -0.002(3) 0.012(3) 0.006(3)
C6 0.048(4) 0.053(3) 0.048(3) -0.003(3) 0.014(3) 0.007(3)
C7 0.083(5) 0.049(4) 0.068(4) 0.007(3) 0.019(4) -0.001(4)
C8 0.068(5) 0.071(4) 0.070(5) 0.003(3) 0.033(4) -0.001(3)
C9 0.061(4) 0.068(4) 0.065(4) -0.015(3) 0.022(4) -0.002(3)
C10 0.078(5) 0.087(5) 0.083(6) -0.001(4) 0.033(4) 0.008(4)

loop_
_atom_type_symbol
_atom_type_description
_atom_type_scat_dispersion_real
_atom_type_scat_dispersion_imag
_atom_type_scat_source
C C 0.0033 0.0016 'International Tables Vol C Tables 4.2.6.8 and 6.1.1.4'
H H 0.0000 0.0000 'International Tables Vol C Tables 4.2.6.8 and 6.1.1.4'
N N 0.0061 0.0033 'International Tables Vol C Tables 4.2.6.8 and 6.1.1.4'
O O 0.0106 0.0060 'International Tables Vol C Tables 4.2.6.8 and 6.1.1.4'
Br Br -0.2901 2.4595 'International Tables Vol C Tables 4.2.6.8 and 6.1.1.4'

loop_
_geom_angle_atom_site_label_1
_geom_angle_atom_site_label_2
_geom_angle_atom_site_label_3
_geom_angle
C1 O1 C7 106.2(4)
C7 N1 C6 109.5(5)
C7 N1 C8 123.0(6)
C6 N1 C8 127.5(5)
O1 C1 C2 129.5(3)
O1 C1 C6 110.5(3)
C2 C1 C6 120.0
C3 C2 C1 120.0
C3 C2 H2 120.0
C1 C2 H2 120.0
C4 C3 C2 120.0
C4 C3 H3 120.0
C2 C3 H3 120.0
C3 C4 C5 120.0
C3 C4 Br1 119.3(2)
C5 C4 Br1 120.7(2)
C6 C5 C4 120.0
C6 C5 H5 120.0
C4 C5 H5 120.0
N1 C6 C5 134.1(3)
N1 C6 C1 105.9(3)
C5 C6 C1 120.0
O2 C7 N1 130.5(8)
O2 C7 O1 121.7(6)
N1 C7 O1 107.8(6)
C9 C8 N1 112.0(6)
C9 C8 H8A 109.2
N1 C8 H8A 109.2
C9 C8 H8B 109.2
N1 C8 H8B 109.2
H8A C8 H8B 107.9
C10 C9 C8 124.4(7)
C10 C9 H9 117.8
C8 C9 H9 117.8
C9 C10 H10A 120.0
C9 C10 H10B 120.0
H10A C10 H10B 120.0

loop_
_geom_bond_atom_site_label_1
_geom_bond_atom_site_label_2
_geom_bond_distance
Br1 C4 1.845(4)
O1 C1 1.341(6)
O1 C7 1.372(9)
O2 C7 1.167(8)
N1 C7 1.344(8)
N1 C6 1.348(6)
N1 C8 1.463(8)
C1 C2 1.355(3)
C1 C6 1.355(3)
C2 C3 1.355(3)
C2 H2 0.9300
C3 C4 1.355(3)
C3 H3 0.9300
C4 C5 1.355(3)
C5 C6 1.355(3)
C5 H5 0.9300
C8 C9 1.460(10)
C8 H8A 0.9700
C8 H8B 0.9700
C9 C10 1.269(10)
C9 H9 0.9300
C10 H10A 0.9300
C10 H10B 0.9300

loop_
_geom_torsion_atom_site_label_1
_geom_torsion_atom_site_label_2
_geom_torsion_atom_site_label_3
_geom_torsion_atom_site_label_4
_geom_torsion
C7 O1 C1 C2 -179.3(4)
C7 O1 C1 C6 0.8(5)
O1 C1 C2 C3 -179.9(5)
C6 C1 C2 C3 0.0
C1 C2 C3 C4 0.0
C2 C3 C4 C5 0.0
C2 C3 C4 Br1 -179.9(3)
C3 C4 C5 C6 0.0
Br1 C4 C5 C6 179.9(3)
C7 N1 C6 C5 179.0(4)
C8 N1 C6 C5 0.4(9)
C7 N1 C6 C1 -1.6(6)
C8 N1 C6 C1 179.7(5)
C4 C5 C6 N1 179.3(6)
C4 C5 C6 C1 0.0
O1 C1 C6 N1 0.5(4)
C2 C1 C6 N1 -179.5(4)
O1 C1 C6 C5 179.9(4)
C2 C1 C6 C5 0.0
C6 N1 C7 O2 -178.5(8)
C8 N1 C7 O2 0.2(12)
C6 N1 C7 O1 2.1(7)
C8 N1 C7 O1 -179.1(6)
C1 O1 C7 O2 178.8(7)
C1 O1 C7 N1 -1.8(7)
C7 N1 C8 C9 -91.3(8)
C6 N1 C8 C9 87.2(8)
N1 C8 C9 C10 -121.0(8)
